data_2101802
loop_
_publ_author_name
'Marsh, R. E.'

_publ_section_title
;
 The perils of <i>Cc</i> revisited
;
_journal_issue 2
_journal_name_full 'Acta Crystallographica Section B'
_journal_page_first 317
_journal_page_last 322
_journal_paper_doi 10.1107/S010876819601381X
_journal_volume 53
_journal_year 1997
_chemical_formula_moiety 'C17 H15 N Fe'
_chemical_formula_sum 'C17 H15 Fe N'
_space_group_IT_number 43
_symmetry_cell_setting orthorhombic
_symmetry_space_group_name_Hall 'F 2 -2d'
_symmetry_space_group_name_H-M 'F d d 2'
_audit_creation_method CSD-QUEST3D-V5
_cell_angle_alpha 90
_cell_angle_beta 90
_cell_angle_gamma 90
_cell_formula_units_Z 16
_cell_length_a 37.329(9)
_cell_length_b 24.606
_cell_length_c 5.876(3)
_cell_volume 5397(3)
_cod_data_source_file an0533.cif
_cod_data_source_block CSD_CIF_MIF_WESDUT01
_cod_depositor_comments
;
 Marking attached hydrogen atoms.

 Antanas Vaitkus,
 2017-08-02

  Added moiety chemical formula from Marsh (1997) paper. The summary
  chemical formula is calculated from moiety formula using 'AdHocParser'
  (svn://www.crystallography.net/cod-tools/trunk/Formulae/AdHocParser.yp,
  revision 1441.)

  Andrius Merkys
  2013-11-06
;
_cod_database_code 2101802

loop_
_symmetry_equiv_pos_as_xyz
x,y,z
-x,-y,z
1/4-x,1/4+y,1/4+z
3/4+x,3/4-y,1/4+z
x,1/2+y,1/2+z
-x,1/2-y,1/2+z
1/4-x,3/4+y,3/4+z
3/4+x,1/4-y,3/4+z
1/2+x,y,1/2+z
1/2-x,-y,1/2+z
3/4-x,1/4+y,3/4+z
1/4+x,3/4-y,3/4+z
1/2+x,1/2+y,z
1/2-x,1/2-y,z
3/4-x,3/4+y,1/4+z
1/4+x,1/4-y,1/4+z

loop_
_atom_site_label
_atom_site_fract_x
_atom_site_fract_y
_atom_site_fract_z
_atom_site_type_symbol
_atom_site_attached_hydrogens
Fe1 -.10420 .02375 .24935 Fe 0
N1 -.0424 -.0565 .6772 N 0
C1 -.1433 .0227 .0011 C 1
C2 -.1590 .0307 .2346 C 1
C3 -.1513 -.0140 .3592 C 1
C4 -.1275 -.0522 .2148 C 1
C5 -.1249 -.0274 .0070 C 1
C6 -.0765 .0490 .5368 C 1
C7 -.0854 .0950 .3833 C 1
C8 -.0698 .0870 .1758 C 1
C9 -.0516 .0356 .1692 C 1
C10 -.0552 .0112 .3926 C 0
C11 -.0404 -.0399 .4765 C 1
C12 -.0264 -.1030 .7432 C 0
C13 .0042 -.1285 .6308 C 1
C14 .0194 -.1753 .7095 C 1
C15 .0066 -.1994 .9139 C 1
C16 -.0230 -.1763 1.0321 C 1
C17 -.0386 -.1286 .9460 C 1

loop_
_atom_type_symbol
C
Fe
N
